data_4000411
_journal_name_full 'Chemistry of Materials'
_journal_paper_doi 10.1021/cm0353005
_journal_year 2004
_chemical_formula_moiety 'C7 H11 Al4 F N2 O16.50 P4'
_chemical_formula_sum 'C7 H11 Al4 F N2 O16.5 P4'
_chemical_formula_weight 637.98
_space_group_IT_number 15
_symmetry_space_group_name_Hall '-C 2yc'
_symmetry_space_group_name_H-M 'C 1 2/c 1'
_atom_sites_solution_hydrogens geom
_atom_sites_solution_primary direct
_atom_sites_solution_secondary difmap
_cell_angle_alpha 90
_cell_angle_beta 98.849(4)
_cell_angle_gamma 90
_cell_formula_units_Z 8
_cell_length_a 21.759(3)
_cell_length_b 13.8214(18)
_cell_length_c 14.2237(18)
_cell_measurement_temperature 150(2)
_cell_measurement_theta_max 29.37
_cell_measurement_theta_min 1.83
_cell_volume 4226.7(9)
_diffrn_ambient_temperature 150(2)
_diffrn_measured_fraction_theta_full 0.895
_diffrn_measured_fraction_theta_max 0.781
_diffrn_radiation_monochromator silicon
_diffrn_radiation_type Synchrotron
_diffrn_radiation_wavelength 0.6875
_diffrn_reflns_av_R_equivalents 0.0519
_diffrn_reflns_av_unetI/netI 0.0991
_diffrn_reflns_limit_h_max 21
_diffrn_reflns_limit_h_min -29
_diffrn_reflns_limit_k_max 7
_diffrn_reflns_limit_k_min -18
_diffrn_reflns_limit_l_max 20
_diffrn_reflns_limit_l_min -15
_diffrn_reflns_number 8454
_diffrn_reflns_theta_full 24
_diffrn_reflns_theta_max 29.37
_diffrn_reflns_theta_min 1.83
_exptl_absorpt_coefficient_mu 0.62
_exptl_absorpt_correction_type none
_exptl_crystal_colour Colourless
_exptl_crystal_density_diffrn 2.005
_exptl_crystal_density_method 'not measured'
_exptl_crystal_description Needle
_exptl_crystal_F_000 2560
_exptl_crystal_size_max 0.03
_exptl_crystal_size_mid 0.01
_exptl_crystal_size_min 0.005
_refine_diff_density_max 0.897
_refine_diff_density_min -0.625
_refine_diff_density_rms 0.138
_refine_ls_extinction_method none
_refine_ls_goodness_of_fit_ref 1.01
_refine_ls_hydrogen_treatment mixed
_refine_ls_matrix_type full
_refine_ls_number_parameters 315
_refine_ls_number_reflns 5039
_refine_ls_number_restraints 0
_refine_ls_restrained_S_all 1.01
_refine_ls_R_factor_all 0.1118
_refine_ls_R_factor_gt 0.0628
_refine_ls_shift/su_max 0.015
_refine_ls_shift/su_mean 0.001
_refine_ls_structure_factor_coef Fsqd
_refine_ls_weighting_details 'calc w=1/[\s^2^(Fo^2^)+(0.0817P)^2^+2.9573P] where P=(Fo^2^+2Fc^2^)/3'
_refine_ls_weighting_scheme calc
_refine_ls_wR_factor_gt 0.1441
_refine_ls_wR_factor_ref 0.1644
_reflns_number_gt 3254
_reflns_number_total 5039
_reflns_threshold_expression >2sigma(I)
_cod_original_sg_symbol_H-M C2/c
_cod_original_formula_sum 'C7 H11 Al4 F N2 O16.50 P4'
_cod_database_code 4000411

loop_
_symmetry_equiv_pos_as_xyz
'x, y, z'
'-x, y, -z+1/2'
'x+1/2, y+1/2, z'
'-x+1/2, y+1/2, -z+1/2'
'-x, -y, -z'
'x, -y, z-1/2'
'-x+1/2, -y+1/2, -z'
'x+1/2, -y+1/2, z-1/2'

loop_
_atom_site_label
_atom_site_type_symbol
_atom_site_fract_x
_atom_site_fract_y
_atom_site_fract_z
_atom_site_U_iso_or_equiv
_atom_site_adp_type
_atom_site_occupancy
_atom_site_symmetry_multiplicity
_atom_site_calc_flag
_atom_site_refinement_flags
_atom_site_disorder_assembly
_atom_site_disorder_group
P1 P 0.05959(6) 0.12051(8) 0.01465(9) 0.0117(3) Uani 1 1 d . . .
P2 P 0.17164(6) -0.21536(7) -0.10591(8) 0.0091(2) Uani 1 1 d . . .
P3 P 0.26241(6) 0.11092(7) 0.06219(8) 0.0089(2) Uani 1 1 d . . .
P4 P 0.15797(6) -0.11435(8) 0.20493(8) 0.0107(3) Uani 1 1 d . . .
Al5 Al 0.16167(7) 0.20348(9) -0.09108(9) 0.0091(3) Uani 1 1 d . . .
Al6 Al 0.08374(7) -0.10027(9) 0.00792(10) 0.0129(3) Uani 1 1 d . . .
Al7 Al 0.24608(7) -0.10860(9) 0.05953(10) 0.0123(3) Uani 1 1 d . . .
Al8 Al 0.16015(7) 0.10872(9) 0.19667(10) 0.0114(3) Uani 1 1 d . . .
F1 F 0.16788(14) -0.04470(18) 0.0268(2) 0.0178(6) Uani 1 1 d . . .
O1 O 0.22897(16) -0.1626(2) -0.0550(2) 0.0126(7) Uani 1 1 d . . .
O2 O 0.06186(19) 0.0180(2) -0.0248(3) 0.0226(9) Uani 1 1 d . . .
O3 O 0.22339(16) 0.1355(2) -0.0337(2) 0.0124(7) Uani 1 1 d . . .
O4 O 0.11318(17) -0.1871(2) -0.0648(2) 0.0150(7) Uani 1 1 d . . .
O5 O 0.22535(17) 0.1317(2) 0.1424(2) 0.0150(7) Uani 1 1 d . . .
O6 O 0.09876(17) -0.1272(2) 0.1326(2) 0.0138(7) Uani 1 1 d . . .
O7 O -0.00718(16) 0.1541(2) 0.0104(2) 0.0141(7) Uani 1 1 d . . .
O8 O 0.28447(17) 0.00570(19) 0.0636(2) 0.0126(7) Uani 1 1 d . . .
O9 O 0.15195(17) 0.1788(2) -0.2107(2) 0.0161(8) Uani 1 1 d . . .
O10 O 0.17882(16) 0.32662(19) -0.0764(2) 0.0117(7) Uani 1 1 d . . .
O11 O 0.18042(16) -0.3253(2) -0.0945(2) 0.0113(7) Uani 1 1 d . . .
O12 O 0.09318(17) 0.1886(2) -0.0449(3) 0.0189(8) Uani 1 1 d . . .
O13 O 0.16196(17) 0.1915(2) 0.2881(2) 0.0149(7) Uani 1 1 d . . .
O14 O 0.21551(17) -0.1449(2) 0.1634(2) 0.0179(8) Uani 1 1 d . . .
O15 O 0.09222(19) 0.1252(3) 0.1172(3) 0.0253(9) Uani 1 1 d . . .
O16 O 0.16478(18) -0.0090(2) 0.2400(2) 0.0163(8) Uani 1 1 d . . .
N1 N 0.5645(3) 0.0736(4) 0.8922(4) 0.0364(13) Uani 1 1 d . . .
H1 H 0.603 0.0952 0.9014 0.044 Uiso 1 1 calc R . .
C2 C 0.5183(3) 0.1371(4) 0.8795(5) 0.0365(16) Uani 1 1 d . . .
H2 H 0.5273 0.2044 0.8815 0.044 Uiso 1 1 calc R . .
C3 C 0.4587(3) 0.1067(4) 0.8638(5) 0.0327(14) Uani 1 1 d . . .
H3 H 0.426 0.1529 0.8536 0.039 Uiso 1 1 calc R . .
C4 C 0.4440(3) 0.0056(3) 0.8622(4) 0.0190(11) Uani 1 1 d . . .
C5 C 0.4951(3) -0.0583(4) 0.8771(4) 0.0312(14) Uani 1 1 d . . .
H5 H 0.4881 -0.1261 0.8772 0.037 Uiso 1 1 calc R . .
C6 C 0.5548(3) -0.0236(5) 0.8915(5) 0.0359(15) Uani 1 1 d . . .
H6 H 0.5891 -0.067 0.9008 0.043 Uiso 1 1 calc R . .
N7 N 0.3847(3) -0.0218(4) 0.8470(4) 0.0334(12) Uani 1 1 d . . .
C8 C 0.3332(3) 0.0453(5) 0.8325(5) 0.0443(18) Uani 1 1 d . . .
H8A H 0.3378 0.0925 0.8845 0.053 Uiso 1 1 calc R . .
H8B H 0.2941 0.0098 0.8312 0.053 Uiso 1 1 calc R . .
H8C H 0.3328 0.0791 0.7718 0.053 Uiso 1 1 calc R . .
C9 C 0.3698(4) -0.1260(5) 0.8446(6) 0.052(2) Uani 1 1 d . . .
H9A H 0.3974 -0.1602 0.8075 0.063 Uiso 1 1 calc R . .
H9B H 0.3265 -0.1354 0.8151 0.063 Uiso 1 1 calc R . .
H9C H 0.3756 -0.1515 0.9097 0.063 Uiso 1 1 calc R . .
OW1 O 0.5 -0.2701(9) 0.75 0.061(4) Uiso 0.6 2 d SP . .
OW2 O 0.5 -0.413(3) 0.75 0.053(10) Uiso 0.2 2 d SP . .
OW3 O 0.5 0.311(3) 0.75 0.068(12) Uiso 0.2 2 d SP . .

loop_
_atom_site_aniso_label
_atom_site_aniso_U_11
_atom_site_aniso_U_22
_atom_site_aniso_U_33
_atom_site_aniso_U_23
_atom_site_aniso_U_13
_atom_site_aniso_U_12
P1 0.0147(7) 0.0106(5) 0.0098(5) 0.0013(4) 0.0019(5) 0.0011(4)
P2 0.0134(7) 0.0094(5) 0.0052(5) 0.0000(4) 0.0037(5) -0.0005(4)
P3 0.0133(7) 0.0063(4) 0.0071(5) 0.0003(4) 0.0013(4) 0.0009(4)
P4 0.0157(7) 0.0107(5) 0.0064(5) 0.0000(4) 0.0039(5) -0.0013(4)
Al5 0.0152(8) 0.0070(5) 0.0049(6) 0.0007(4) 0.0010(5) -0.0006(5)
Al6 0.0218(9) 0.0095(6) 0.0080(6) -0.0010(5) 0.0042(6) 0.0034(5)
Al7 0.0231(9) 0.0066(5) 0.0074(6) 0.0003(4) 0.0030(6) -0.0027(5)
Al8 0.0183(9) 0.0121(6) 0.0040(6) -0.0018(4) 0.0026(6) 0.0009(5)
F1 0.0228(19) 0.0171(13) 0.0136(15) 0.0018(10) 0.0031(13) -0.0001(11)
O1 0.015(2) 0.0159(14) 0.0070(15) 0.0005(11) 0.0025(14) -0.0001(12)
O2 0.030(3) 0.0119(15) 0.029(2) -0.0002(13) 0.0126(19) -0.0019(14)
O3 0.017(2) 0.0120(14) 0.0085(15) 0.0030(11) 0.0011(14) 0.0047(12)
O4 0.018(2) 0.0165(15) 0.0125(17) -0.0062(12) 0.0072(15) -0.0031(13)
O5 0.017(2) 0.0189(15) 0.0098(16) -0.0042(12) 0.0051(15) 0.0007(13)
O6 0.015(2) 0.0184(15) 0.0080(15) 0.0030(11) 0.0031(14) -0.0026(13)
O7 0.012(2) 0.0153(15) 0.0158(17) -0.0020(12) 0.0040(14) 0.0011(12)
O8 0.018(2) 0.0055(12) 0.0139(16) 0.0007(11) 0.0029(14) -0.0007(12)
O9 0.025(2) 0.0169(15) 0.0059(16) -0.0028(11) 0.0006(15) 0.0016(13)
O10 0.0131(19) 0.0058(12) 0.0168(17) -0.0001(11) 0.0040(14) -0.0010(12)
O11 0.013(2) 0.0091(13) 0.0116(16) 0.0013(11) 0.0013(14) -0.0004(12)
O12 0.017(2) 0.0165(15) 0.025(2) 0.0046(13) 0.0095(17) -0.0016(14)
O13 0.024(2) 0.0145(14) 0.0061(16) -0.0040(11) 0.0033(15) 0.0016(13)
O14 0.017(2) 0.0264(17) 0.0118(17) -0.0026(13) 0.0057(15) 0.0022(14)
O15 0.022(2) 0.045(2) 0.0082(17) -0.0031(15) -0.0015(16) 0.0077(17)
O16 0.028(2) 0.0136(15) 0.0086(16) -0.0028(11) 0.0080(15) -0.0047(13)
N1 0.030(4) 0.053(3) 0.026(3) -0.006(2) 0.005(3) -0.015(3)
C2 0.040(5) 0.033(3) 0.037(4) 0.000(2) 0.007(3) -0.010(3)
C3 0.039(4) 0.028(3) 0.031(3) -0.006(2) 0.006(3) -0.010(3)
C4 0.018(3) 0.021(2) 0.018(3) -0.0033(18) 0.006(2) -0.005(2)
C5 0.037(4) 0.031(3) 0.025(3) -0.002(2) 0.001(3) 0.003(3)
C6 0.028(4) 0.055(4) 0.025(3) -0.002(3) 0.005(3) 0.006(3)
N7 0.029(3) 0.040(3) 0.032(3) -0.003(2) 0.007(3) -0.006(2)
C8 0.030(5) 0.067(5) 0.034(4) 0.000(3) 0.002(3) 0.007(3)
C9 0.061(6) 0.042(4) 0.058(5) -0.010(3) 0.021(5) -0.032(4)

loop_
_atom_type_symbol
_atom_type_description
_atom_type_scat_dispersion_real
_atom_type_scat_dispersion_imag
_atom_type_scat_source
C C 0.0028 0.0015 'International Tables Vol C Tables 4.2.6.8 and 6.1.1.4'
H H 0 0 'International Tables Vol C Tables 4.2.6.8 and 6.1.1.4'
N N 0.0056 0.0031 'International Tables Vol C Tables 4.2.6.8 and 6.1.1.4'
F F 0.0164 0.0096 'International Tables Vol C Tables 4.2.6.8 and 6.1.1.4'
Al Al 0.0605 0.0482 'International Tables Vol C Tables 4.2.6.8 and 6.1.1.4'
P P 0.097 0.0885 'International Tables Vol C Tables 4.2.6.8 and 6.1.1.4'
O O 0.0101 0.0056 'International Tables Vol C Tables 4.2.6.8 and 6.1.1.4'
